data_2229661
loop_
_publ_author_name
'Parthiban, P.'
'Ramkumar, V.'
'Jeong, Yeon Tae'

_publ_section_title
;
 2,4-Bis(4-propoxyphenyl)-3-azabicyclo[3.3.1]nonan-9-one
;
_journal_coeditor_code HB5803
_journal_issue 4
_journal_name_full 'Acta Crystallographica Section E'
_journal_page_first o790
_journal_paper_doi 10.1107/S1600536811007483
_journal_volume 67
_journal_year 2011
_chemical_formula_iupac 'C26 H33 N O3'
_chemical_formula_moiety 'C26 H33 N O3'
_chemical_formula_sum 'C26 H33 N O3'
_chemical_formula_weight 407.53
_chemical_name_systematic
;
2,4-Bis(4-propoxyphenyl)-3-azabicyclo[3.3.1]nonan-9-one
;
_space_group_IT_number 62
_symmetry_cell_setting orthorhombic
_symmetry_space_group_name_Hall '-P 2ac 2n'
_symmetry_space_group_name_H-M 'P n m a'
_atom_sites_solution_hydrogens geom
_atom_sites_solution_primary direct
_atom_sites_solution_secondary difmap
_audit_creation_method SHELXL-97
_cell_angle_alpha 90.00
_cell_angle_beta 90.00
_cell_angle_gamma 90.00
_cell_formula_units_Z 4
_cell_length_a 7.3846(4)
_cell_length_b 29.3963(19)
_cell_length_c 10.2739(7)
_cell_measurement_reflns_used 1042
_cell_measurement_temperature 298(2)
_cell_measurement_theta_max 20.82
_cell_measurement_theta_min 2.29
_cell_volume 2230.3(2)
_computing_cell_refinement 'SAINT-Plus (Bruker, 2004)'
_computing_data_collection 'APEX2 (Bruker, 2004)'
_computing_data_reduction 'SAINT-Plus and XPREP (Bruker, 2004)'
_computing_molecular_graphics 'ORTEP-3 (Farrugia, 1997)'
_computing_publication_material 'SHELXL97 (Sheldrick, 2008)'
_computing_structure_refinement 'SHELXL97 (Sheldrick, 2008)'
_computing_structure_solution 'SHELXS97 (Sheldrick, 2008)'
_diffrn_ambient_temperature 298(2)
_diffrn_measured_fraction_theta_full 0.905
_diffrn_measured_fraction_theta_max 0.810
_diffrn_measurement_device_type 'Bruker APEXII CCD'
_diffrn_measurement_method '\f and \w'
_diffrn_radiation_monochromator graphite
_diffrn_radiation_source 'fine-focus sealed tube'
_diffrn_radiation_type MoK\a
_diffrn_radiation_wavelength 0.71073
_diffrn_reflns_av_R_equivalents 0.0467
_diffrn_reflns_av_sigmaI/netI 0.0506
_diffrn_reflns_limit_h_max 8
_diffrn_reflns_limit_h_min -8
_diffrn_reflns_limit_k_max 32
_diffrn_reflns_limit_k_min -31
_diffrn_reflns_limit_l_max 10
_diffrn_reflns_limit_l_min -12
_diffrn_reflns_number 7260
_diffrn_reflns_theta_full 25.00
_diffrn_reflns_theta_max 26.22
_diffrn_reflns_theta_min 2.10
_exptl_absorpt_coefficient_mu 0.078
_exptl_absorpt_correction_T_max 0.985
_exptl_absorpt_correction_T_min 0.981
_exptl_absorpt_correction_type multi-scan
_exptl_absorpt_process_details '(SADABS; Bruker, 2004)'
_exptl_crystal_colour colourless
_exptl_crystal_density_diffrn 1.214
_exptl_crystal_density_method 'not measured'
_exptl_crystal_description Block
_exptl_crystal_F_000 880
_exptl_crystal_size_max 0.25
_exptl_crystal_size_mid 0.22
_exptl_crystal_size_min 0.20
_refine_diff_density_max 0.143
_refine_diff_density_min -0.205
_refine_ls_extinction_method none
_refine_ls_goodness_of_fit_ref 0.996
_refine_ls_hydrogen_treatment mixed
_refine_ls_matrix_type full
_refine_ls_number_parameters 146
_refine_ls_number_reflns 1860
_refine_ls_number_restraints 0
_refine_ls_restrained_S_all 0.996
_refine_ls_R_factor_all 0.0938
_refine_ls_R_factor_gt 0.0440
_refine_ls_shift/su_max 0.000
_refine_ls_shift/su_mean 0.000
_refine_ls_structure_factor_coef Fsqd
_refine_ls_weighting_details 'calc w=1/[\s^2^(Fo^2^)+(0.0404P)^2^+0.4368P] where P=(Fo^2^+2Fc^2^)/3'
_refine_ls_weighting_scheme calc
_refine_ls_wR_factor_gt 0.0852
_refine_ls_wR_factor_ref 0.1044
_reflns_number_gt 1121
_reflns_number_total 1860
_reflns_threshold_expression I>2\s(I)
_cod_data_source_file hb5803.cif
_cod_data_source_block I
_cod_database_code 2229661
_cod_database_fobs_code 2229661

loop_
_symmetry_equiv_pos_as_xyz
'x, y, z'
'-x+1/2, -y, z+1/2'
'-x, y+1/2, -z'
'x+1/2, -y+1/2, -z+1/2'
'-x, -y, -z'
'x-1/2, y, -z-1/2'
'x, -y-1/2, z'
'-x-1/2, y-1/2, z-1/2'

loop_
_atom_site_type_symbol
_atom_site_label
_atom_site_fract_x
_atom_site_fract_y
_atom_site_fract_z
_atom_site_U_iso_or_equiv
_atom_site_adp_type
_atom_site_calc_flag
_atom_site_refinement_flags
_atom_site_occupancy
_atom_site_disorder_assembly
_atom_site_disorder_group
C C1 0.6512(3) 0.29134(6) 0.6070(2) 0.0384(5) Uani d . 1 . .
H H1 0.6934 0.2893 0.6972 0.046 Uiso calc R 1 . .
C C2 0.8207(3) 0.29225(7) 0.5180(2) 0.0426(6) Uani d . 1 . .
H H2 0.8944 0.3188 0.5408 0.051 Uiso calc R 1 . .
C C3 0.7815(3) 0.29351(7) 0.3708(2) 0.0474(6) Uani d . 1 . .
H H3A 0.7004 0.3187 0.3529 0.057 Uiso calc R 1 . .
H H3B 0.8940 0.2993 0.3249 0.057 Uiso calc R 1 . .
C C4 0.6973(4) 0.2500 0.3174(3) 0.0482(8) Uani d S 1 . .
H H4A 0.7093 0.2500 0.2234 0.058 Uiso calc SR 1 . .
H H4B 0.5691 0.2500 0.3377 0.058 Uiso calc SR 1 . .
C C5 0.9286(4) 0.2500 0.5451(3) 0.0437(8) Uani d S 1 . .
C C6 0.5396(3) 0.33407(7) 0.5949(2) 0.0364(5) Uani d . 1 . .
C C7 0.3900(3) 0.33809(7) 0.5140(2) 0.0418(6) Uani d . 1 . .
H H7 0.3506 0.3130 0.4666 0.050 Uiso calc R 1 . .
C C8 0.2990(3) 0.37892(7) 0.5032(2) 0.0426(6) Uani d . 1 . .
H H8 0.1988 0.3811 0.4488 0.051 Uiso calc R 1 . .
C C9 0.3553(3) 0.41666(7) 0.5724(2) 0.0389(6) Uani d . 1 . .
C C10 0.5009(3) 0.41290(7) 0.6550(2) 0.0480(6) Uani d . 1 . .
H H10 0.5384 0.4378 0.7040 0.058 Uiso calc R 1 . .
C C11 0.5911(3) 0.37188(7) 0.6647(2) 0.0462(6) Uani d . 1 . .
H H11 0.6901 0.3697 0.7204 0.055 Uiso calc R 1 . .
C C12 0.3046(3) 0.49521(7) 0.6265(2) 0.0484(6) Uani d . 1 . .
H H12A 0.4284 0.5039 0.6070 0.058 Uiso calc R 1 . .
H H12B 0.2959 0.4889 0.7190 0.058 Uiso calc R 1 . .
C C13 0.1778(3) 0.53290(7) 0.5904(2) 0.0578(7) Uani d . 1 . .
H H13A 0.0545 0.5237 0.6096 0.069 Uiso calc R 1 . .
H H13B 0.1863 0.5386 0.4976 0.069 Uiso calc R 1 . .
C C14 0.2201(4) 0.57630(8) 0.6634(3) 0.0768(9) Uani d . 1 . .
H H14A 0.2116 0.5708 0.7554 0.115 Uiso calc R 1 . .
H H14B 0.1350 0.5995 0.6390 0.115 Uiso calc R 1 . .
H H14C 0.3405 0.5861 0.6423 0.115 Uiso calc R 1 . .
N N1 0.5477(4) 0.2500 0.5790(3) 0.0405(7) Uani d S 1 . .
O O1 1.0831(3) 0.2500 0.5851(2) 0.0633(7) Uani d S 1 . .
O O2 0.25630(19) 0.45579(5) 0.55359(16) 0.0531(5) Uani d . 1 . .
H H1N 0.458(4) 0.2500 0.623(3) 0.029(9) Uiso d S 1 . .

loop_
_atom_site_aniso_label
_atom_site_aniso_U_11
_atom_site_aniso_U_22
_atom_site_aniso_U_33
_atom_site_aniso_U_12
_atom_site_aniso_U_13
_atom_site_aniso_U_23
C1 0.0415(12) 0.0358(12) 0.0380(13) -0.0030(10) -0.0027(10) -0.0016(10)
C2 0.0377(13) 0.0352(12) 0.0548(16) -0.0049(10) 0.0003(11) -0.0056(11)
C3 0.0497(14) 0.0433(13) 0.0492(15) 0.0036(11) 0.0091(12) 0.0038(12)
C4 0.055(2) 0.049(2) 0.0407(19) 0.000 0.0047(16) 0.000
C5 0.0354(19) 0.049(2) 0.047(2) 0.000 0.0018(16) 0.000
C6 0.0379(12) 0.0346(12) 0.0368(13) -0.0022(10) 0.0005(10) -0.0019(10)
C7 0.0445(13) 0.0362(13) 0.0445(14) -0.0045(11) -0.0023(11) -0.0051(11)
C8 0.0439(13) 0.0424(14) 0.0415(14) -0.0020(11) -0.0081(11) -0.0027(11)
C9 0.0413(13) 0.0318(13) 0.0436(14) -0.0017(10) 0.0042(11) 0.0011(10)
C10 0.0508(15) 0.0388(14) 0.0543(16) -0.0033(11) -0.0069(13) -0.0129(12)
C11 0.0435(14) 0.0436(14) 0.0515(15) 0.0004(11) -0.0117(12) -0.0081(12)
C12 0.0519(14) 0.0357(13) 0.0575(15) -0.0046(11) 0.0027(12) -0.0054(12)
C13 0.0594(15) 0.0400(14) 0.0740(18) 0.0013(12) 0.0019(14) -0.0047(13)
C14 0.0743(19) 0.0471(15) 0.109(3) 0.0032(14) -0.0007(17) -0.0183(16)
N1 0.0371(16) 0.0360(16) 0.0483(18) 0.000 0.0066(15) 0.000
O1 0.0369(14) 0.0686(16) 0.0845(18) 0.000 -0.0115(13) 0.000
O2 0.0604(10) 0.0345(9) 0.0644(11) 0.0053(7) -0.0124(8) -0.0074(8)

loop_
_atom_type_symbol
_atom_type_description
_atom_type_scat_dispersion_real
_atom_type_scat_dispersion_imag
_atom_type_scat_source
C C 0.0033 0.0016 'International Tables Vol C Tables 4.2.6.8 and 6.1.1.4'
H H 0.0000 0.0000 'International Tables Vol C Tables 4.2.6.8 and 6.1.1.4'
N N 0.0061 0.0033 'International Tables Vol C Tables 4.2.6.8 and 6.1.1.4'
O O 0.0106 0.0060 'International Tables Vol C Tables 4.2.6.8 and 6.1.1.4'

loop_
_geom_angle_atom_site_label_1
_geom_angle_atom_site_label_2
_geom_angle_atom_site_label_3
_geom_angle_site_symmetry_1
_geom_angle_site_symmetry_3
_geom_angle
_geom_angle_publ_flag
N1 C1 C6 . . 112.97(17) ?
N1 C1 C2 . . 108.69(19) ?
C6 C1 C2 . . 112.25(17) ?
N1 C1 H1 . . 107.6 ?
C6 C1 H1 . . 107.6 ?
C2 C1 H1 . . 107.6 ?
C5 C2 C3 . . 107.6(2) ?
C5 C2 C1 . . 107.73(19) ?
C3 C2 C1 . . 115.30(17) ?
C5 C2 H2 . . 108.7 ?
C3 C2 H2 . . 108.7 ?
C1 C2 H2 . . 108.7 ?
C4 C3 C2 . . 114.2(2) ?
C4 C3 H3A . . 108.7 ?
C2 C3 H3A . . 108.7 ?
C4 C3 H3B . . 108.7 ?
C2 C3 H3B . . 108.7 ?
H3A C3 H3B . . 107.6 ?
C3 C4 C3 . 7_565 114.1(3) ?
C3 C4 H4A . . 108.7 ?
C3 C4 H4A 7_565 . 108.7 ?
C3 C4 H4B . . 108.7 ?
C3 C4 H4B 7_565 . 108.7 ?
H4A C4 H4B . . 107.6 ?
O1 C5 C2 . 7_565 124.19(13) ?
O1 C5 C2 . . 124.19(13) ?
C2 C5 C2 7_565 . 111.6(3) ?
C11 C6 C7 . . 117.62(19) ?
C11 C6 C1 . . 118.61(18) ?
C7 C6 C1 . . 123.75(19) ?
C8 C7 C6 . . 120.7(2) ?
C8 C7 H7 . . 119.7 ?
C6 C7 H7 . . 119.7 ?
C7 C8 C9 . . 120.7(2) ?
C7 C8 H8 . . 119.6 ?
C9 C8 H8 . . 119.6 ?
C10 C9 O2 . . 124.69(19) ?
C10 C9 C8 . . 119.24(19) ?
O2 C9 C8 . . 116.06(19) ?
C9 C10 C11 . . 119.5(2) ?
C9 C10 H10 . . 120.3 ?
C11 C10 H10 . . 120.3 ?
C6 C11 C10 . . 122.3(2) ?
C6 C11 H11 . . 118.9 ?
C10 C11 H11 . . 118.9 ?
O2 C12 C13 . . 108.35(18) ?
O2 C12 H12A . . 110.0 ?
C13 C12 H12A . . 110.0 ?
O2 C12 H12B . . 110.0 ?
C13 C12 H12B . . 110.0 ?
H12A C12 H12B . . 108.4 ?
C12 C13 C14 . . 111.9(2) ?
C12 C13 H13A . . 109.2 ?
C14 C13 H13A . . 109.2 ?
C12 C13 H13B . . 109.2 ?
C14 C13 H13B . . 109.2 ?
H13A C13 H13B . . 107.9 ?
C13 C14 H14A . . 109.5 ?
C13 C14 H14B . . 109.5 ?
H14A C14 H14B . . 109.5 ?
C13 C14 H14C . . 109.5 ?
H14A C14 H14C . . 109.5 ?
H14B C14 H14C . . 109.5 ?
C1 N1 C1 . 7_565 112.2(2) ?
C1 N1 H1N . . 108.6(10) ?
C1 N1 H1N 7_565 . 108.6(10) ?
C9 O2 C12 . . 118.21(16) ?

loop_
_geom_bond_atom_site_label_1
_geom_bond_atom_site_label_2
_geom_bond_site_symmetry_2
_geom_bond_distance
_geom_bond_publ_flag
C1 N1 . 1.464(2) ?
C1 C6 . 1.507(3) ?
C1 C2 . 1.551(3) ?
C1 H1 . 0.9800 ?
C2 C5 . 1.502(3) ?
C2 C3 . 1.540(3) ?
C2 H2 . 0.9800 ?
C3 C4 . 1.524(3) ?
C3 H3A . 0.9700 ?
C3 H3B . 0.9700 ?
C4 C3 7_565 1.524(3) ?
C4 H4A . 0.9700 ?
C4 H4B . 0.9700 ?
C5 O1 . 1.213(3) ?
C5 C2 7_565 1.502(3) ?
C6 C11 . 1.377(3) ?
C6 C7 . 1.387(3) ?
C7 C8 . 1.380(3) ?
C7 H7 . 0.9300 ?
C8 C9 . 1.381(3) ?
C8 H8 . 0.9300 ?
C9 C10 . 1.375(3) ?
C9 O2 . 1.376(2) ?
C10 C11 . 1.381(3) ?
C10 H10 . 0.9300 ?
C11 H11 . 0.9300 ?
C12 O2 . 1.425(2) ?
C12 C13 . 1.497(3) ?
C12 H12A . 0.9700 ?
C12 H12B . 0.9700 ?
C13 C14 . 1.512(3) ?
C13 H13A . 0.9700 ?
C13 H13B . 0.9700 ?
C14 H14A . 0.9600 ?
C14 H14B . 0.9600 ?
C14 H14C . 0.9600 ?
N1 C1 7_565 1.464(2) ?
N1 H1N . 0.80(3) ?

loop_
_geom_torsion_atom_site_label_1
_geom_torsion_atom_site_label_2
_geom_torsion_atom_site_label_3
_geom_torsion_atom_site_label_4
_geom_torsion_site_symmetry_1
_geom_torsion_site_symmetry_2
_geom_torsion_site_symmetry_3
_geom_torsion_site_symmetry_4
_geom_torsion
_geom_torsion_publ_flag
N1 C1 C2 C5 . . . . -58.5(2) ?
C6 C1 C2 C5 . . . . 175.77(19) ?
N1 C1 C2 C3 . . . . 61.6(2) ?
C6 C1 C2 C3 . . . . -64.1(2) ?
C5 C2 C3 C4 . . . . 52.0(3) ?
C1 C2 C3 C4 . . . . -68.2(3) ?
C2 C3 C4 C3 . . . 7_565 -42.1(3) ?
C3 C2 C5 O1 . . . . 115.5(3) ?
C1 C2 C5 O1 . . . . -119.6(3) ?
C3 C2 C5 C2 . . . 7_565 -65.1(3) ?
C1 C2 C5 C2 . . . 7_565 59.8(3) ?
N1 C1 C6 C11 . . . . 154.5(2) ?
C2 C1 C6 C11 . . . . -82.1(2) ?
N1 C1 C6 C7 . . . . -27.5(3) ?
C2 C1 C6 C7 . . . . 95.8(2) ?
C11 C6 C7 C8 . . . . 1.0(3) ?
C1 C6 C7 C8 . . . . -177.0(2) ?
C6 C7 C8 C9 . . . . 0.2(3) ?
C7 C8 C9 C10 . . . . -1.6(3) ?
C7 C8 C9 O2 . . . . 179.35(19) ?
O2 C9 C10 C11 . . . . -179.3(2) ?
C8 C9 C10 C11 . . . . 1.7(3) ?
C7 C6 C11 C10 . . . . -0.9(3) ?
C1 C6 C11 C10 . . . . 177.2(2) ?
C9 C10 C11 C6 . . . . -0.5(3) ?
O2 C12 C13 C14 . . . . -179.8(2) ?
C6 C1 N1 C1 . . . 7_565 -172.82(15) ?
C2 C1 N1 C1 . . . 7_565 61.9(3) ?
C10 C9 O2 C12 . . . . -1.4(3) ?
C8 C9 O2 C12 . . . . 177.64(18) ?
C13 C12 O2 C9 . . . . -179.52(18) ?
